data_4106192
loop_
_publ_author_name
'Jun Jiang'
'Hua-Dong Xu'
'Jian-Bei Xi'
'Bai-Yan Ren'
'Feng-Ping Lv'
'Xin Guo'
'Li-Qin Jiang'
'Zhi-Yong Zhang'
'Wen-Hao Hu'

_publ_section_title
;
 Diastereoselectively Switchable Enantioselective Trapping of Carbamate
 Ammonium Ylides with Imines
;
_journal_name_full 'Journal of the American Chemical Society'
_journal_page_first 8428
_journal_page_last 8431
_journal_paper_doi 10.1021/ja201589k
_journal_volume 133
_journal_year 2011
_chemical_absolute_configuration ad
_chemical_formula_sum 'C30 H27 Br N2 O4'
_chemical_formula_weight 559.45
_chemical_name_systematic
; 
 ? 
;
_space_group_IT_number 4
_symmetry_cell_setting monoclinic
_symmetry_space_group_name_Hall 'P 2yb'
_symmetry_space_group_name_H-M 'P 1 21 1'
_atom_sites_solution_hydrogens geom
_atom_sites_solution_primary direct
_atom_sites_solution_secondary difmap
_audit_creation_method SHELXL-97
_cell_angle_alpha 90.00
_cell_angle_beta 106.797(3)
_cell_angle_gamma 90.00
_cell_formula_units_Z 2
_cell_length_a 8.0469(8)
_cell_length_b 16.2859(16)
_cell_length_c 10.5311(10)
_cell_measurement_temperature 296(2)
_cell_volume 1321.2(2)
_computing_structure_refinement 'SHELXL-97 (Sheldrick, 1997)'
_computing_structure_solution 'SHELXS-97 (Sheldrick, 1990)'
_diffrn_ambient_temperature 296(2)
_diffrn_measured_fraction_theta_full 0.999
_diffrn_measured_fraction_theta_max 0.999
_diffrn_radiation_monochromator graphite
_diffrn_radiation_source 'fine-focus sealed tube'
_diffrn_radiation_type MoK\a
_diffrn_radiation_wavelength 0.71073
_diffrn_reflns_av_R_equivalents 0.0419
_diffrn_reflns_av_sigmaI/netI 0.0498
_diffrn_reflns_limit_h_max 9
_diffrn_reflns_limit_h_min -9
_diffrn_reflns_limit_k_max 19
_diffrn_reflns_limit_k_min -19
_diffrn_reflns_limit_l_max 12
_diffrn_reflns_limit_l_min -12
_diffrn_reflns_number 15157
_diffrn_reflns_theta_full 24.99
_diffrn_reflns_theta_max 24.99
_diffrn_reflns_theta_min 2.02
_exptl_absorpt_coefficient_mu 1.594
_exptl_absorpt_correction_T_max 0.6295
_exptl_absorpt_correction_T_min 0.5340
_exptl_absorpt_correction_type multi-scan
_exptl_crystal_colour colorless
_exptl_crystal_density_diffrn 1.406
_exptl_crystal_description block
_exptl_crystal_F_000 576
_exptl_crystal_size_max 0.45
_exptl_crystal_size_mid 0.38
_exptl_crystal_size_min 0.32
_refine_diff_density_max 0.299
_refine_diff_density_min -0.249
_refine_diff_density_rms 0.040
_refine_ls_abs_structure_details 'Flack H D (1983), Acta Cryst. A39, 876-881'
_refine_ls_abs_structure_Flack 0.018(9)
_refine_ls_extinction_method none
_refine_ls_goodness_of_fit_ref 1.019
_refine_ls_hydrogen_treatment constr
_refine_ls_matrix_type full
_refine_ls_number_parameters 335
_refine_ls_number_reflns 4217
_refine_ls_number_restraints 1
_refine_ls_restrained_S_all 1.019
_refine_ls_R_factor_all 0.0536
_refine_ls_R_factor_gt 0.0370
_refine_ls_shift/su_max 0.000
_refine_ls_shift/su_mean 0.000
_refine_ls_structure_factor_coef Fsqd
_refine_ls_weighting_details 'calc w=1/[\s^2^(Fo^2^)+(0.0194P)^2^+0.4432P] where P=(Fo^2^+2Fc^2^)/3'
_refine_ls_weighting_scheme calc
_refine_ls_wR_factor_gt 0.0740
_refine_ls_wR_factor_ref 0.0814
_reflns_number_gt 3352
_reflns_number_total 4217
_reflns_threshold_expression >2sigma(I)
_cod_data_source_file ja201589k_si_001.cif
_cod_data_source_block z
_cod_database_code 4106192

loop_
_symmetry_equiv_pos_as_xyz
'x, y, z'
'-x, y+1/2, -z'

loop_
_atom_site_label
_atom_site_type_symbol
_atom_site_fract_x
_atom_site_fract_y
_atom_site_fract_z
_atom_site_U_iso_or_equiv
_atom_site_adp_type
_atom_site_occupancy
_atom_site_symmetry_multiplicity
_atom_site_calc_flag
_atom_site_refinement_flags
Br1 Br 0.88420(4) -0.12742(4) -0.05139(4) 0.08826(18) Uani 1 1 d .
O1 O 1.9570(2) -0.13716(16) 0.43077(19) 0.0527(5) Uani 1 1 d .
O2 O 2.0249(3) -0.1270(2) 0.6511(2) 0.0689(6) Uani 1 1 d .
O3 O 1.8304(4) 0.0972(2) 0.7994(3) 0.0899(10) Uani 1 1 d .
O4 O 1.6896(5) 0.12373(18) 0.5835(3) 0.0815(8) Uani 1 1 d .
N1 N 1.6073(3) -0.08709(18) 0.3263(2) 0.0518(7) Uani 1 1 d .
H1B H 1.6939 -0.1055 0.3025 0.062 Uiso 1 1 calc R
N2 N 1.8562(3) 0.00952(18) 0.6481(3) 0.0493(7) Uani 1 1 d .
H2B H 1.9192 -0.0164 0.7163 0.059 Uiso 1 1 calc R
C1 C 1.2966(4) -0.0656(2) 0.2707(3) 0.0541(9) Uani 1 1 d .
H1A H 1.3094 -0.0401 0.3520 0.065 Uiso 1 1 calc R
C2 C 1.1324(4) -0.0740(3) 0.1833(3) 0.0590(10) Uani 1 1 d .
H2A H 1.0361 -0.0542 0.2056 0.071 Uiso 1 1 calc R
C3 C 1.1126(4) -0.1114(3) 0.0646(3) 0.0539(10) Uani 1 1 d .
C4 C 1.2536(4) -0.1377(3) 0.0283(3) 0.0574(9) Uani 1 1 d .
H4A H 1.2393 -0.1609 -0.0549 0.069 Uiso 1 1 calc R
C5 C 1.4176(4) -0.1296(3) 0.1162(3) 0.0510(7) Uani 1 1 d .
H5A H 1.5134 -0.1482 0.0920 0.061 Uiso 1 1 calc R
C6 C 1.4418(4) -0.09407(19) 0.2401(3) 0.0434(8) Uani 1 1 d .
C7 C 1.5036(4) -0.0634(2) 0.6433(4) 0.0485(9) Uani 1 1 d .
H7A H 1.4900 -0.0067 0.6412 0.058 Uiso 1 1 calc R
C8 C 1.4531(4) -0.1093(3) 0.7364(4) 0.0597(10) Uani 1 1 d .
H8A H 1.4069 -0.0833 0.7972 0.072 Uiso 1 1 calc R
C9 C 1.4710(5) -0.1928(3) 0.7393(4) 0.0666(11) Uani 1 1 d .
H9A H 1.4396 -0.2235 0.8032 0.080 Uiso 1 1 calc R
C10 C 1.5352(5) -0.2309(3) 0.6483(4) 0.0617(10) Uani 1 1 d .
H10A H 1.5429 -0.2879 0.6478 0.074 Uiso 1 1 calc R
C11 C 1.5892(5) -0.1851(2) 0.5561(4) 0.0525(10) Uani 1 1 d .
H11A H 1.6359 -0.2116 0.4960 0.063 Uiso 1 1 calc R
C12 C 1.5743(4) -0.1015(2) 0.5530(3) 0.0424(8) Uani 1 1 d .
C13 C 1.8072(5) 0.0778(3) 0.3275(4) 0.0621(10) Uani 1 1 d .
H13A H 1.6889 0.0670 0.2955 0.075 Uiso 1 1 calc R
C14 C 1.8826(7) 0.1360(3) 0.2658(4) 0.0751(12) Uani 1 1 d .
H14A H 1.8142 0.1645 0.1928 0.090 Uiso 1 1 calc R
C15 C 2.0576(7) 0.1521(3) 0.3115(5) 0.0776(12) Uani 1 1 d .
H15A H 2.1074 0.1911 0.2693 0.093 Uiso 1 1 calc R
C16 C 2.1570(6) 0.1108(3) 0.4180(5) 0.0726(12) Uani 1 1 d .
H16A H 2.2756 0.1210 0.4488 0.087 Uiso 1 1 calc R
C17 C 2.0816(5) 0.0534(2) 0.4810(4) 0.0589(9) Uani 1 1 d .
H17A H 2.1503 0.0261 0.5552 0.071 Uiso 1 1 calc R
C18 C 1.9067(4) 0.0359(2) 0.4358(3) 0.0475(8) Uani 1 1 d .
C19 C 1.5723(7) 0.0894(3) 0.9590(5) 0.0886(14) Uani 1 1 d .
H19A H 1.6735 0.0637 1.0084 0.106 Uiso 1 1 calc R
C20 C 1.4165(9) 0.0723(4) 0.9851(5) 0.1031(17) Uani 1 1 d .
H20A H 1.4155 0.0368 1.0541 0.124 Uiso 1 1 calc R
C21 C 1.2742(8) 0.1044(4) 0.9156(7) 0.1115(19) Uani 1 1 d .
H21A H 1.1714 0.0918 0.9350 0.134 Uiso 1 1 calc R
C22 C 1.2700(7) 0.1545(5) 0.8183(8) 0.124(2) Uani 1 1 d .
H22A H 1.1644 0.1763 0.7688 0.148 Uiso 1 1 calc R
C23 C 1.4219(8) 0.1758(3) 0.7869(5) 0.1018(17) Uani 1 1 d .
H23A H 1.4170 0.2111 0.7166 0.122 Uiso 1 1 calc R
C24 C 1.5791(5) 0.1441(2) 0.8610(4) 0.0623(10) Uani 1 1 d .
C25 C 1.7454(7) 0.1686(3) 0.8365(6) 0.1013(18) Uani 1 1 d .
H25A H 1.7228 0.2090 0.7659 0.122 Uiso 1 1 calc R
H25B H 1.8214 0.1933 0.9160 0.122 Uiso 1 1 calc R
C26 C 1.7824(5) 0.0814(3) 0.6674(4) 0.0611(10) Uani 1 1 d .
C27 C 1.8339(4) -0.0257(2) 0.5178(3) 0.0434(7) Uani 1 1 d .
C28 C 1.9488(4) -0.1029(2) 0.5437(3) 0.0466(8) Uani 1 1 d .
C29 C 2.0709(5) -0.2075(2) 0.4423(4) 0.0634(10) Uani 1 1 d .
H29A H 2.0663 -0.2271 0.3554 0.095 Uiso 1 1 calc R
H29B H 2.0342 -0.2503 0.4908 0.095 Uiso 1 1 calc R
H29C H 2.1877 -0.1917 0.4884 0.095 Uiso 1 1 calc R
C30 C 1.6383(4) -0.0493(2) 0.4565(3) 0.0433(8) Uani 1 1 d .
H30A H 1.5718 0.0020 0.4436 0.052 Uiso 1 1 calc R

loop_
_atom_site_aniso_label
_atom_site_aniso_U_11
_atom_site_aniso_U_22
_atom_site_aniso_U_33
_atom_site_aniso_U_23
_atom_site_aniso_U_13
_atom_site_aniso_U_12
Br1 0.0535(2) 0.1382(4) 0.0618(2) 0.0038(3) -0.00120(15) -0.0126(3)
O1 0.0470(11) 0.0518(14) 0.0607(13) -0.0047(13) 0.0176(9) 0.0094(13)
O2 0.0577(12) 0.0883(18) 0.0584(13) 0.0156(18) 0.0132(10) 0.0208(19)
O3 0.0745(18) 0.121(3) 0.080(2) -0.0585(18) 0.0320(15) -0.0205(18)
O4 0.113(2) 0.0580(18) 0.088(2) -0.0035(16) 0.0519(19) 0.0065(18)
N1 0.0371(14) 0.074(2) 0.0460(15) -0.0117(13) 0.0147(12) 0.0033(13)
N2 0.0417(15) 0.0575(19) 0.0506(16) -0.0099(13) 0.0164(12) -0.0072(13)
C1 0.0452(18) 0.075(2) 0.0439(19) -0.0058(17) 0.0157(15) 0.0065(18)
C2 0.0428(18) 0.082(3) 0.053(2) 0.0071(19) 0.0156(16) 0.0117(18)
C3 0.0441(16) 0.074(3) 0.0395(16) 0.0074(18) 0.0056(12) -0.0065(19)
C4 0.0605(19) 0.071(3) 0.0413(15) -0.002(2) 0.0157(14) -0.008(2)
C5 0.0473(15) 0.060(2) 0.0486(16) -0.004(2) 0.0189(12) -0.005(2)
C6 0.0403(16) 0.051(2) 0.0382(16) 0.0006(14) 0.0110(13) -0.0042(14)
C7 0.0377(18) 0.054(2) 0.055(2) -0.0108(17) 0.0151(16) -0.0031(17)
C8 0.0458(18) 0.082(3) 0.060(2) -0.010(2) 0.0278(15) -0.014(2)
C9 0.056(2) 0.081(3) 0.066(3) 0.005(2) 0.021(2) -0.010(2)
C10 0.048(2) 0.058(2) 0.082(3) -0.001(2) 0.023(2) -0.0044(19)
C11 0.047(2) 0.053(2) 0.062(2) -0.0075(18) 0.0213(18) -0.0014(17)
C12 0.0296(15) 0.052(2) 0.0461(18) -0.0080(15) 0.0111(13) -0.0019(14)
C13 0.062(2) 0.071(3) 0.056(2) 0.0065(19) 0.0218(19) 0.000(2)
C14 0.098(3) 0.063(3) 0.070(3) 0.011(2) 0.034(2) 0.002(3)
C15 0.097(4) 0.055(3) 0.099(3) 0.004(2) 0.059(3) -0.007(3)
C16 0.070(3) 0.061(3) 0.097(3) 0.001(2) 0.040(2) -0.012(2)
C17 0.049(2) 0.052(2) 0.081(3) 0.0002(19) 0.0281(18) 0.0015(17)
C18 0.052(2) 0.0431(19) 0.053(2) -0.0064(15) 0.0244(16) 0.0006(16)
C19 0.088(3) 0.078(3) 0.086(3) 0.013(3) 0.004(3) 0.004(3)
C20 0.118(5) 0.105(5) 0.090(4) 0.024(3) 0.036(3) -0.020(4)
C21 0.087(4) 0.125(6) 0.122(5) -0.003(4) 0.031(4) -0.020(4)
C22 0.067(3) 0.138(6) 0.149(6) 0.029(5) 0.003(4) 0.006(4)
C23 0.131(5) 0.093(4) 0.075(3) 0.032(3) 0.018(3) -0.008(3)
C24 0.076(3) 0.057(2) 0.057(2) -0.0199(19) 0.024(2) -0.011(2)
C25 0.107(4) 0.101(4) 0.119(4) -0.072(3) 0.070(3) -0.041(3)
C26 0.056(2) 0.067(3) 0.073(3) -0.023(2) 0.039(2) -0.020(2)
C27 0.0411(17) 0.0475(19) 0.0443(17) -0.0060(14) 0.0166(14) -0.0001(15)
C28 0.0339(15) 0.055(2) 0.054(2) -0.0004(16) 0.0170(14) -0.0063(14)
C29 0.054(2) 0.054(2) 0.086(3) -0.0044(19) 0.028(2) 0.0072(18)
C30 0.0358(16) 0.050(2) 0.0445(18) -0.0066(15) 0.0118(14) 0.0045(14)

loop_
_atom_type_symbol
_atom_type_description
_atom_type_scat_dispersion_real
_atom_type_scat_dispersion_imag
_atom_type_scat_source
C C 0.0033 0.0016 'International Tables Vol C Tables 4.2.6.8 and 6.1.1.4'
H H 0.0000 0.0000 'International Tables Vol C Tables 4.2.6.8 and 6.1.1.4'
N N 0.0061 0.0033 'International Tables Vol C Tables 4.2.6.8 and 6.1.1.4'
O O 0.0106 0.0060 'International Tables Vol C Tables 4.2.6.8 and 6.1.1.4'
Br Br -0.2901 2.4595 'International Tables Vol C Tables 4.2.6.8 and 6.1.1.4'

loop_
_geom_angle_atom_site_label_1
_geom_angle_atom_site_label_2
_geom_angle_atom_site_label_3
_geom_angle
C28 O1 C29 116.7(3)
C26 O3 C25 114.2(4)
C6 N1 C30 121.6(3)
C6 N1 H1B 119.2
C30 N1 H1B 119.2
C26 N2 C27 122.9(3)
C26 N2 H2B 118.5
C27 N2 H2B 118.5
C6 C1 C2 121.5(3)
C6 C1 H1A 119.2
C2 C1 H1A 119.2
C3 C2 C1 119.6(3)
C3 C2 H2A 120.2
C1 C2 H2A 120.2
C2 C3 C4 120.8(3)
C2 C3 Br1 119.1(2)
C4 C3 Br1 120.1(2)
C3 C4 C5 119.4(3)
C3 C4 H4A 120.3
C5 C4 H4A 120.3
C4 C5 C6 121.1(3)
C4 C5 H5A 119.4
C6 C5 H5A 119.4
C1 C6 N1 122.6(3)
C1 C6 C5 117.5(3)
N1 C6 C5 119.9(3)
C8 C7 C12 120.5(4)
C8 C7 H7A 119.8
C12 C7 H7A 119.8
C9 C8 C7 120.1(4)
C9 C8 H8A 119.9
C7 C8 H8A 119.9
C10 C9 C8 119.7(4)
C10 C9 H9A 120.1
C8 C9 H9A 120.1
C9 C10 C11 120.4(4)
C9 C10 H10A 119.8
C11 C10 H10A 119.8
C12 C11 C10 120.6(4)
C12 C11 H11A 119.7
C10 C11 H11A 119.7
C11 C12 C7 118.6(4)
C11 C12 C30 121.9(3)
C7 C12 C30 119.5(3)
C18 C13 C14 120.1(4)
C18 C13 H13A 120.0
C14 C13 H13A 120.0
C15 C14 C13 120.6(4)
C15 C14 H14A 119.7
C13 C14 H14A 119.7
C16 C15 C14 119.7(4)
C16 C15 H15A 120.2
C14 C15 H15A 120.2
C15 C16 C17 119.8(4)
C15 C16 H16A 120.1
C17 C16 H16A 120.1
C18 C17 C16 121.3(4)
C18 C17 H17A 119.3
C16 C17 H17A 119.3
C13 C18 C17 118.5(3)
C13 C18 C27 124.3(3)
C17 C18 C27 117.1(3)
C24 C19 C20 120.9(5)
C24 C19 H19A 119.6
C20 C19 H19A 119.6
C21 C20 C19 121.0(5)
C21 C20 H20A 119.5
C19 C20 H20A 119.5
C20 C21 C22 121.4(6)
C20 C21 H21A 119.3
C22 C21 H21A 119.3
C21 C22 C23 121.1(5)
C21 C22 H22A 119.5
C23 C22 H22A 119.5
C24 C23 C22 119.6(5)
C24 C23 H23A 120.2
C22 C23 H23A 120.2
C19 C24 C23 115.9(4)
C19 C24 C25 122.4(5)
C23 C24 C25 121.7(5)
O3 C25 C24 110.3(4)
O3 C25 H25A 109.6
C24 C25 H25A 109.6
O3 C25 H25B 109.6
C24 C25 H25B 109.6
H25A C25 H25B 108.1
O4 C26 N2 126.4(4)
O4 C26 O3 125.5(4)
N2 C26 O3 108.1(4)
N2 C27 C28 104.6(3)
N2 C27 C18 108.0(3)
C28 C27 C18 108.9(2)
N2 C27 C30 108.8(3)
C28 C27 C30 110.7(3)
C18 C27 C30 115.3(3)
O2 C28 O1 124.6(3)
O2 C28 C27 123.9(3)
O1 C28 C27 111.4(3)
O1 C29 H29A 109.5
O1 C29 H29B 109.5
H29A C29 H29B 109.5
O1 C29 H29C 109.5
H29A C29 H29C 109.5
H29B C29 H29C 109.5
N1 C30 C12 113.1(3)
N1 C30 C27 111.8(2)
C12 C30 C27 110.8(2)
N1 C30 H30A 106.9
C12 C30 H30A 106.9
C27 C30 H30A 106.9

loop_
_geom_bond_atom_site_label_1
_geom_bond_atom_site_label_2
_geom_bond_distance
Br1 C3 1.908(3)
O1 C28 1.333(4)
O1 C29 1.451(4)
O2 C28 1.186(3)
O3 C26 1.356(5)
O3 C25 1.458(6)
O4 C26 1.197(5)
N1 C6 1.382(4)
N1 C30 1.457(4)
N1 H1B 0.8600
N2 C26 1.355(5)
N2 C27 1.450(4)
N2 H2B 0.8600
C1 C6 1.379(4)
C1 C2 1.381(5)
C1 H1A 0.9300
C2 C3 1.357(5)
C2 H2A 0.9300
C3 C4 1.367(5)
C4 C5 1.383(4)
C4 H4A 0.9300
C5 C6 1.388(4)
C5 H5A 0.9300
C7 C8 1.384(5)
C7 C12 1.387(5)
C7 H7A 0.9300
C8 C9 1.367(6)
C8 H8A 0.9300
C9 C10 1.362(6)
C9 H9A 0.9300
C10 C11 1.390(6)
C10 H10A 0.9300
C11 C12 1.366(5)
C11 H11A 0.9300
C12 C30 1.525(5)
C13 C18 1.370(5)
C13 C14 1.385(6)
C13 H13A 0.9300
C14 C15 1.375(6)
C14 H14A 0.9300
C15 C16 1.354(6)
C15 H15A 0.9300
C16 C17 1.383(5)
C16 H16A 0.9300
C17 C18 1.379(5)
C17 H17A 0.9300
C18 C27 1.545(5)
C19 C24 1.376(6)
C19 C20 1.387(7)
C19 H19A 0.9300
C20 C21 1.280(8)
C20 H20A 0.9300
C21 C22 1.302(9)
C21 H21A 0.9300
C22 C23 1.399(9)
C22 H22A 0.9300
C23 C24 1.380(7)
C23 H23A 0.9300
C24 C25 1.489(6)
C25 H25A 0.9700
C25 H25B 0.9700
C27 C28 1.539(5)
C27 C30 1.566(4)
C29 H29A 0.9600
C29 H29B 0.9600
C29 H29C 0.9600
C30 H30A 0.9800

loop_
_geom_torsion_atom_site_label_1
_geom_torsion_atom_site_label_2
_geom_torsion_atom_site_label_3
_geom_torsion_atom_site_label_4
_geom_torsion
C6 C1 C2 C3 0.2(6)
C1 C2 C3 C4 -2.7(6)
C1 C2 C3 Br1 176.9(3)
C2 C3 C4 C5 3.1(6)
Br1 C3 C4 C5 -176.6(3)
C3 C4 C5 C6 -0.9(6)
C2 C1 C6 N1 -179.4(3)
C2 C1 C6 C5 1.8(5)
C30 N1 C6 C1 0.4(5)
C30 N1 C6 C5 179.2(3)
C4 C5 C6 C1 -1.4(6)
C4 C5 C6 N1 179.7(3)
C12 C7 C8 C9 -0.6(6)
C7 C8 C9 C10 -1.5(6)
C8 C9 C10 C11 2.7(6)
C9 C10 C11 C12 -1.8(6)
C10 C11 C12 C7 -0.3(6)
C10 C11 C12 C30 177.7(3)
C8 C7 C12 C11 1.5(5)
C8 C7 C12 C30 -176.6(3)
C18 C13 C14 C15 0.5(6)
C13 C14 C15 C16 -0.2(7)
C14 C15 C16 C17 -0.7(7)
C15 C16 C17 C18 1.3(6)
C14 C13 C18 C17 0.2(6)
C14 C13 C18 C27 175.5(3)
C16 C17 C18 C13 -1.1(5)
C16 C17 C18 C27 -176.7(3)
C24 C19 C20 C21 2.6(9)
C19 C20 C21 C22 -0.1(11)
C20 C21 C22 C23 -0.8(12)
C21 C22 C23 C24 -0.7(10)
C20 C19 C24 C23 -3.8(7)
C20 C19 C24 C25 175.5(5)
C22 C23 C24 C19 2.9(8)
C22 C23 C24 C25 -176.5(5)
C26 O3 C25 C24 88.7(5)
C19 C24 C25 O3 61.5(6)
C23 C24 C25 O3 -119.1(5)
C27 N2 C26 O4 1.4(6)
C27 N2 C26 O3 -179.3(3)
C25 O3 C26 O4 5.6(6)
C25 O3 C26 N2 -173.8(3)
C26 N2 C27 C28 176.5(3)
C26 N2 C27 C18 60.6(4)
C26 N2 C27 C30 -65.2(4)
C13 C18 C27 N2 -112.4(4)
C17 C18 C27 N2 63.0(4)
C13 C18 C27 C28 134.6(3)
C17 C18 C27 C28 -50.0(4)
C13 C18 C27 C30 9.5(5)
C17 C18 C27 C30 -175.1(3)
C29 O1 C28 O2 -1.5(5)
C29 O1 C28 C27 176.0(3)
N2 C27 C28 O2 4.6(4)
C18 C27 C28 O2 119.9(3)
C30 C27 C28 O2 -112.4(3)
N2 C27 C28 O1 -172.9(2)
C18 C27 C28 O1 -57.7(3)
C30 C27 C28 O1 70.1(3)
C6 N1 C30 C12 70.6(4)
C6 N1 C30 C27 -163.6(3)
C11 C12 C30 N1 38.0(4)
C7 C12 C30 N1 -144.0(3)
C11 C12 C30 C27 -88.3(4)
C7 C12 C30 C27 89.7(3)
N2 C27 C30 N1 -178.5(3)
C28 C27 C30 N1 -64.2(3)
C18 C27 C30 N1 60.0(4)
N2 C27 C30 C12 -51.4(3)
C28 C27 C30 C12 62.9(3)
C18 C27 C30 C12 -172.9(3)
